data_4314456
loop_
_publ_author_name
'Taketo Taguchi'
'Wolfgang Wernsdorfer'
'Khalil A. Abboud'
'George Christou'

_publ_section_title
;
 Mn7 and Mn12 Clusters From Use of 2-(Pyridine-2-yl)propan-2-ol: A New
 Half-Integer Single-Molecule Magnet
;
_journal_name_full 'Inorganic Chemistry'
_journal_page_first 199
_journal_page_last 208
_journal_paper_doi 10.1021/ic901741n
_journal_volume 49
_journal_year 2010
_chemical_formula_sum 'C67 H106 Mn7 N4 O24'
_chemical_formula_weight 1736.14
_chemical_name_systematic
; 
 ? 
;
_space_group_IT_number 2
_symmetry_cell_setting triclinic
_symmetry_space_group_name_Hall '-P 1'
_symmetry_space_group_name_H-M 'P -1'
_atom_sites_solution_hydrogens geom
_atom_sites_solution_primary direct
_atom_sites_solution_secondary difmap
_audit_creation_method SHELXL-97
_audit_update_record
; 
2009-04-30 # Formatted by publCIF 
;
_cell_angle_alpha 77.295(4)
_cell_angle_beta 88.592(4)
_cell_angle_gamma 63.557(3)
_cell_formula_units_Z 2
_cell_length_a 14.396(3)
_cell_length_b 15.169(3)
_cell_length_c 25.551(6)
_cell_measurement_reflns_used 165
_cell_measurement_temperature 100(2)
_cell_measurement_theta_max 28.0
_cell_measurement_theta_min 2.0
_cell_volume 4856.3(18)
_computing_cell_refinement 'Bruker SMART v5.624 & SAINT 6.36a (Bruker 1998)'
_computing_data_collection 'Bruker SMART v5.624 (Bruker 1998)'
_computing_data_reduction 'Bruker SHELXTL v6.14 (Bruker 2000)'
_computing_molecular_graphics 'Bruker SHELXTL v6.14'
_computing_publication_material 'Bruker SHELXTL v6.14'
_computing_structure_refinement 'Bruker SHELXTL v6.14'
_computing_structure_solution 'Bruker SHELXTL v6.14'
_diffrn_ambient_temperature 100(2)
_diffrn_measured_fraction_theta_full 0.939
_diffrn_measured_fraction_theta_max 0.939
_diffrn_measurement_device_type 'Bruker APEX-II CCD'
_diffrn_measurement_method '\w scans'
_diffrn_radiation_monochromator graphite
_diffrn_radiation_source 'fine-focus sealed tube'
_diffrn_radiation_type MoK\a
_diffrn_radiation_wavelength 0.71073
_diffrn_reflns_av_R_equivalents 0.0371
_diffrn_reflns_av_sigmaI/netI 0.0732
_diffrn_reflns_limit_h_max 18
_diffrn_reflns_limit_h_min -16
_diffrn_reflns_limit_k_max 19
_diffrn_reflns_limit_k_min -18
_diffrn_reflns_limit_l_max 33
_diffrn_reflns_limit_l_min -31
_diffrn_reflns_number 34595
_diffrn_reflns_theta_full 27.50
_diffrn_reflns_theta_max 27.50
_diffrn_reflns_theta_min 0.82
_exptl_absorpt_coefficient_mu 0.940
_exptl_absorpt_correction_T_max 0.9388
_exptl_absorpt_correction_T_min 0.7579
_exptl_absorpt_correction_type none
_exptl_absorpt_process_details 'based on measured indexed crystal faces, Bruker SHELXTL  v6.12 (Bruker 1998)'
_exptl_crystal_colour brown
_exptl_crystal_density_diffrn 1.187
_exptl_crystal_density_meas 0
_exptl_crystal_density_method 'not measured'
_exptl_crystal_description needles
_exptl_crystal_F_000 1806
_exptl_crystal_size_max 0.31
_exptl_crystal_size_mid 0.12
_exptl_crystal_size_min 0.07
_refine_diff_density_max 1.059
_refine_diff_density_min -0.958
_refine_diff_density_rms 0.102
_refine_ls_extinction_method none
_refine_ls_goodness_of_fit_ref 1.099
_refine_ls_hydrogen_treatment mixed
_refine_ls_matrix_type full
_refine_ls_number_parameters 915
_refine_ls_number_reflns 20978
_refine_ls_number_restraints 0
_refine_ls_restrained_S_all 1.099
_refine_ls_R_factor_all 0.0859
_refine_ls_R_factor_gt 0.0610
_refine_ls_shift/su_max 0.002
_refine_ls_shift/su_mean 0.000
_refine_ls_structure_factor_coef Fsqd
_refine_ls_weighting_details 'calc w=1/[\s^2^(Fo^2^)+(0.0762P)^2^+2.3442P] where P=(Fo^2^+2Fc^2^)/3'
_refine_ls_weighting_scheme calc
_refine_ls_wR_factor_gt 0.1538
_refine_ls_wR_factor_ref 0.1620
_reflns_number_gt 14701
_reflns_number_total 20978
_reflns_threshold_expression I>2\s(I)
_cod_data_source_file ic901741n_si_001_1.cif
_cod_data_source_block tt85
_cod_depositor_comments
;
The following automatic conversions were performed:
'__computing_data_collection' tag replaced with
'_computing_data_collection'.

Automatic conversion script
Id: cif_correct_tags 1440 2010-10-19 06:21:57Z saulius 

The following automatic conversions were performed:

'_symmetry_cell_setting' value 'Triclinic' changed to 'triclinic'
according to the built-in table from CIF Core dictionary named
'cif_core.dic' version 2.4.1 from 2010-06-29.

Automatic conversion script
Id: cif_fix_values 1646 2011-03-28 12:23:43Z adriana 
;
_cod_database_code 4314456

loop_
_symmetry_equiv_pos_as_xyz
'x, y, z'
'-x, -y, -z'

loop_
_atom_site_label
_atom_site_type_symbol
_atom_site_fract_x
_atom_site_fract_y
_atom_site_fract_z
_atom_site_U_iso_or_equiv
_atom_site_adp_type
_atom_site_occupancy
_atom_site_symmetry_multiplicity
_atom_site_calc_flag
_atom_site_refinement_flags
_atom_site_disorder_assembly
_atom_site_disorder_group
Mn1 Mn 0.51910(4) 0.64635(4) 1.29108(2) 0.01581(12) Uani 1 1 d . . .
Mn2 Mn 0.33976(4) 0.73785(4) 1.19732(2) 0.01659(13) Uani 1 1 d . . .
Mn3 Mn 0.29735(4) 0.83710(4) 1.31849(2) 0.01771(13) Uani 1 1 d . . .
Mn4 Mn 0.47461(4) 0.87050(4) 1.31442(2) 0.01930(13) Uani 1 1 d . . .
Mn5 Mn 0.54895(4) 0.78816(4) 1.18750(2) 0.01891(13) Uani 1 1 d . . .
Mn6 Mn 0.25083(4) 1.07528(4) 1.25104(2) 0.02032(13) Uani 1 1 d . . .
Mn7 Mn 0.56992(5) 0.56907(4) 1.18054(2) 0.02112(14) Uani 1 1 d . . .
N1 N 0.5871(3) 0.5559(2) 1.36377(13) 0.0231(7) Uani 1 1 d . . .
N2 N 0.2142(2) 0.7128(2) 1.18876(13) 0.0205(7) Uani 1 1 d . . .
N3 N 0.6614(2) 0.8275(2) 1.16023(13) 0.0247(7) Uani 1 1 d . . .
N4 N 0.1967(3) 1.1552(2) 1.30903(15) 0.0319(8) Uani 1 1 d . . .
O1 O 0.44509(18) 0.75928(18) 1.31949(10) 0.0161(5) Uani 1 1 d . . .
O2 O 0.47831(18) 0.71139(18) 1.21733(10) 0.0160(5) Uani 1 1 d . . .
O3 O 0.32785(19) 0.94857(18) 1.30188(10) 0.0190(5) Uani 1 1 d . . .
O4 O 0.4939(2) 0.88729(19) 1.22672(11) 0.0207(6) Uani 1 1 d . . .
H4 H 0.4353 0.9403 1.2084 0.031 Uiso 1 1 d R . .
O5 O 0.26904(19) 0.84048(18) 1.23346(10) 0.0180(5) Uani 1 1 d . . .
H5 H 0.2691 0.9006 1.2090 0.027 Uiso 1 1 d R . .
O6 O 0.2915(2) 1.01391(19) 1.19237(11) 0.0249(6) Uani 1 1 d . . .
H6 H 0.2641 1.0572 1.1570 0.037 Uiso 1 1 d R . .
O7 O 0.5984(2) 0.52569(18) 1.26843(10) 0.0201(6) Uani 1 1 d . . .
O8 O 0.4056(2) 0.61950(19) 1.1701(1) 0.0216(6) Uani 1 1 d . . .
O9 O 0.6294(2) 0.67762(19) 1.15581(10) 0.0231(6) Uani 1 1 d . . .
O10 O 0.1745(2) 1.20377(19) 1.20600(11) 0.0259(6) Uani 1 1 d . . .
O11 O 0.3188(2) 0.8291(2) 1.40677(11) 0.0278(6) Uani 1 1 d . . .
O12 O 0.4623(2) 0.8532(2) 1.40314(11) 0.0297(7) Uani 1 1 d . . .
O13 O 0.6578(2) 0.68267(18) 1.27478(11) 0.0211(6) Uani 1 1 d . . .
O14 O 0.6286(2) 0.7850(2) 1.33085(11) 0.0245(6) Uani 1 1 d . . .
O15 O 0.3784(2) 0.61653(19) 1.29157(10) 0.0206(6) Uani 1 1 d . . .
O16 O 0.2697(2) 0.71850(19) 1.34066(11) 0.0222(6) Uani 1 1 d . . .
O17 O 0.6665(3) 0.4095(2) 1.17822(13) 0.0412(8) Uani 1 1 d . . .
O18 O 0.5980(3) 0.5200(2) 1.10198(12) 0.0380(8) Uani 1 1 d . . .
O19 O 0.5059(2) 0.9816(2) 1.31661(12) 0.0278(6) Uani 1 1 d . . .
O20 O 0.3880(2) 1.1090(2) 1.25459(13) 0.0318(7) Uani 1 1 d . . .
O21 O 0.1493(2) 0.91316(19) 1.32560(11) 0.0234(6) Uani 1 1 d . . .
O22 O 0.1027(2) 1.0570(2) 1.26212(13) 0.0335(7) Uani 1 1 d . . .
O23 O 0.4477(2) 0.8754(2) 1.11647(11) 0.0268(6) Uani 1 1 d . . .
O24 O 0.3127(2) 0.8393(2) 1.12166(11) 0.0261(6) Uani 1 1 d . . .
C1 C 0.5734(4) 0.5842(3) 1.41026(17) 0.0362(11) Uani 1 1 d . . .
H1A H 0.5252 0.6517 1.4107 0.043 Uiso 1 1 calc R . .
C2 C 0.6278(5) 0.5178(4) 1.4579(2) 0.0628(19) Uani 1 1 d . . .
H2A H 0.6184 0.5395 1.4907 0.075 Uiso 1 1 calc R . .
C3 C 0.6960(5) 0.4194(4) 1.4567(2) 0.0589(18) Uani 1 1 d . . .
H3A H 0.7328 0.3721 1.4891 0.071 Uiso 1 1 calc R . .
C4 C 0.7108(4) 0.3899(3) 1.40909(18) 0.0412(12) Uani 1 1 d . . .
H4A H 0.7590 0.3228 1.4080 0.049 Uiso 1 1 calc R . .
C5 C 0.6542(3) 0.4596(3) 1.36223(16) 0.0251(9) Uani 1 1 d . . .
C6 C 0.6640(3) 0.4352(3) 1.30737(15) 0.0203(8) Uani 1 1 d . . .
C7 C 0.7766(3) 0.4002(3) 1.29233(18) 0.0286(9) Uani 1 1 d . . .
H7A H 0.7980 0.4529 1.2930 0.043 Uiso 1 1 calc R . .
H7B H 0.7814 0.3876 1.2561 0.043 Uiso 1 1 calc R . .
H7C H 0.8224 0.3377 1.3182 0.043 Uiso 1 1 calc R . .
C8 C 0.6279(4) 0.3549(3) 1.30670(18) 0.031(1) Uani 1 1 d . . .
H8A H 0.5561 0.3788 1.3166 0.047 Uiso 1 1 calc R . .
H8B H 0.6732 0.2920 1.3325 0.047 Uiso 1 1 calc R . .
H8C H 0.6314 0.3424 1.2705 0.047 Uiso 1 1 calc R . .
C9 C 0.1196(3) 0.7626(3) 1.20582(16) 0.0228(8) Uani 1 1 d . . .
H9A H 0.1079 0.8157 1.2230 0.027 Uiso 1 1 calc R . .
C10 C 0.0400(3) 0.7393(3) 1.19927(18) 0.0307(10) Uani 1 1 d . . .
H10A H -0.0259 0.7750 1.2119 0.037 Uiso 1 1 calc R . .
C11 C 0.0583(4) 0.6614(3) 1.17343(19) 0.0351(10) Uani 1 1 d . . .
H11A H 0.0041 0.6440 1.1680 0.042 Uiso 1 1 calc R . .
C12 C 0.1530(4) 0.6108(3) 1.15621(18) 0.0313(10) Uani 1 1 d . . .
H12A H 0.1651 0.5584 1.1384 0.038 Uiso 1 1 calc R . .
C13 C 0.2329(3) 0.6356(3) 1.16459(16) 0.0232(8) Uani 1 1 d . . .
C14 C 0.3429(3) 0.5837(3) 1.14760(17) 0.0264(9) Uani 1 1 d . . .
C15 C 0.3399(4) 0.6114(4) 1.08566(18) 0.0381(11) Uani 1 1 d . . .
H15A H 0.3088 0.6852 1.0728 0.057 Uiso 1 1 calc R . .
H15B H 0.2981 0.5856 1.0702 0.057 Uiso 1 1 calc R . .
H15C H 0.4109 0.5811 1.0746 0.057 Uiso 1 1 calc R . .
C16 C 0.3894(4) 0.4698(3) 1.16945(19) 0.0341(10) Uani 1 1 d . . .
H16A H 0.3903 0.4546 1.2088 0.051 Uiso 1 1 calc R . .
H16B H 0.4607 0.4377 1.1590 0.051 Uiso 1 1 calc R . .
H16C H 0.3472 0.4437 1.1546 0.051 Uiso 1 1 calc R . .
C17 C 0.6721(3) 0.9079(3) 1.16974(17) 0.0302(10) Uani 1 1 d . . .
H17A H 0.6252 0.9482 1.1915 0.036 Uiso 1 1 calc R . .
C18 C 0.7489(3) 0.9319(3) 1.14870(18) 0.0349(10) Uani 1 1 d . . .
H18A H 0.7554 0.9880 1.1558 0.042 Uiso 1 1 calc R . .
C19 C 0.8177(4) 0.8716(4) 1.11642(18) 0.0382(11) Uani 1 1 d . . .
H19A H 0.8718 0.8862 1.1014 0.046 Uiso 1 1 calc R . .
C20 C 0.8058(4) 0.7917(4) 1.10689(18) 0.0373(11) Uani 1 1 d . . .
H20A H 0.8515 0.7512 1.0848 0.045 Uiso 1 1 calc R . .
C21 C 0.7265(3) 0.7691(3) 1.12947(16) 0.0255(9) Uani 1 1 d . . .
C22 C 0.7066(3) 0.6838(3) 1.12149(16) 0.0274(9) Uani 1 1 d . . .
C23 C 0.8056(3) 0.5824(3) 1.1372(2) 0.0380(11) Uani 1 1 d . . .
H23A H 0.8288 0.5697 1.1751 0.057 Uiso 1 1 calc R . .
H23B H 0.8606 0.5852 1.1145 0.057 Uiso 1 1 calc R . .
H23C H 0.7907 0.5277 1.1321 0.057 Uiso 1 1 calc R . .
C24 C 0.6674(4) 0.7059(4) 1.06208(17) 0.0396(11) Uani 1 1 d . . .
H24A H 0.6044 0.7707 1.0529 0.059 Uiso 1 1 calc R . .
H24B H 0.6516 0.6518 1.0568 0.059 Uiso 1 1 calc R . .
H24C H 0.7215 0.7091 1.0388 0.059 Uiso 1 1 calc R . .
C25 C 0.2127(5) 1.1185(4) 1.3625(2) 0.0519(15) Uani 1 1 d . . .
H25A H 0.2552 1.0481 1.3764 0.062 Uiso 1 1 calc R . .
C26 C 0.1699(6) 1.1793(5) 1.3979(2) 0.086(3) Uani 1 1 d . . .
H26A H 0.1806 1.1506 1.4356 0.103 Uiso 1 1 calc R . .
C27 C 0.1109(7) 1.2827(5) 1.3786(3) 0.096(3) Uani 1 1 d . . .
H27A H 0.0822 1.3258 1.4027 0.115 Uiso 1 1 calc R . .
C28 C 0.0946(5) 1.3217(4) 1.3241(2) 0.069(2) Uani 1 1 d . . .
H28A H 0.0549 1.3924 1.3100 0.082 Uiso 1 1 calc R . .
C29 C 0.1375(4) 1.2555(3) 1.2887(2) 0.0395(12) Uani 1 1 d . . .
C30 C 0.1221(3) 1.2895(3) 1.2286(2) 0.0343(11) Uani 1 1 d . . .
C31 C 0.1683(4) 1.3630(4) 1.2088(2) 0.0496(14) Uani 1 1 d . . .
H31A H 0.2426 1.3299 1.2209 0.074 Uiso 1 1 calc R . .
H31B H 0.1323 1.4232 1.2234 0.074 Uiso 1 1 calc R . .
H31C H 0.1597 1.3832 1.1694 0.074 Uiso 1 1 calc R . .
C32 C 0.0056(4) 1.3386(4) 1.2098(2) 0.0505(14) Uani 1 1 d . . .
H32A H -0.0224 1.2904 1.2232 0.076 Uiso 1 1 calc R . .
H32B H -0.0033 1.3575 1.1703 0.076 Uiso 1 1 calc R . .
H32C H -0.0317 1.3993 1.2238 0.076 Uiso 1 1 calc R . .
C33 C 0.3875(4) 0.8457(3) 1.42712(16) 0.0278(9) Uani 1 1 d . . .
C34 C 0.3824(4) 0.8522(4) 1.48691(18) 0.0385(11) Uani 1 1 d . . .
C35 C 0.2733(5) 0.8748(5) 1.5059(2) 0.0618(17) Uani 1 1 d . . .
H35A H 0.2220 0.9404 1.4846 0.093 Uiso 1 1 calc R . .
H35B H 0.2732 0.8766 1.5440 0.093 Uiso 1 1 calc R . .
H35C H 0.2553 0.8216 1.5013 0.093 Uiso 1 1 calc R . .
C36 C 0.4617(5) 0.7499(4) 1.5200(2) 0.0650(19) Uani 1 1 d . . .
H36A H 0.5312 0.7354 1.5080 0.097 Uiso 1 1 calc R . .
H36B H 0.4435 0.6970 1.5150 0.097 Uiso 1 1 calc R . .
H36C H 0.4615 0.7513 1.5581 0.097 Uiso 1 1 calc R . .
C37 C 0.4101(5) 0.9361(4) 1.4935(2) 0.0622(17) Uani 1 1 d . . .
H37A H 0.3581 1.0015 1.4724 0.093 Uiso 1 1 calc R . .
H37B H 0.4790 0.9223 1.4809 0.093 Uiso 1 1 calc R . .
H37C H 0.4110 0.9380 1.5316 0.093 Uiso 1 1 calc R . .
C38 C 0.6879(3) 0.7208(3) 1.30625(15) 0.0194(8) Uani 1 1 d . . .
C39 C 0.8053(3) 0.6842(3) 1.31702(17) 0.0233(8) Uani 1 1 d . . .
C40 C 0.8661(3) 0.6343(3) 1.27297(18) 0.0289(9) Uani 1 1 d . . .
H40A H 0.8456 0.6845 1.2385 0.043 Uiso 1 1 calc R . .
H40B H 0.8509 0.5786 1.2701 0.043 Uiso 1 1 calc R . .
H40C H 0.9409 0.6079 1.2821 0.043 Uiso 1 1 calc R . .
C41 C 0.8399(4) 0.6029(4) 1.37136(19) 0.0398(11) Uani 1 1 d . . .
H41A H 0.9146 0.5772 1.3801 0.060 Uiso 1 1 calc R . .
H41B H 0.8255 0.5469 1.3681 0.060 Uiso 1 1 calc R . .
H41C H 0.8012 0.6335 1.4000 0.060 Uiso 1 1 calc R . .
C42 C 0.8280(4) 0.7718(3) 1.3212(2) 0.0388(11) Uani 1 1 d . . .
H42A H 0.8063 0.8221 1.2867 0.058 Uiso 1 1 calc R . .
H42B H 0.9027 0.7461 1.3299 0.058 Uiso 1 1 calc R . .
H42C H 0.7893 0.8033 1.3496 0.058 Uiso 1 1 calc R . .
C43 C 0.3089(3) 0.6383(3) 1.32366(15) 0.0196(8) Uani 1 1 d . . .
C44 C 0.2682(3) 0.5601(3) 1.34752(16) 0.0235(8) Uani 1 1 d . . .
C45 C 0.2785(4) 0.4925(4) 1.30920(19) 0.0397(11) Uani 1 1 d . . .
H45A H 0.2520 0.4441 1.3252 0.059 Uiso 1 1 calc R . .
H45B H 0.3519 0.4556 1.3029 0.059 Uiso 1 1 calc R . .
H45C H 0.2382 0.5344 1.2749 0.059 Uiso 1 1 calc R . .
C46 C 0.3369(6) 0.4970(5) 1.3995(2) 0.067(2) Uani 1 1 d . . .
H46A H 0.3152 0.4456 1.4169 0.100 Uiso 1 1 calc R . .
H46B H 0.3301 0.5410 1.4238 0.100 Uiso 1 1 calc R . .
H46C H 0.4096 0.4636 1.3913 0.100 Uiso 1 1 calc R . .
C47 C 0.1541(4) 0.6139(4) 1.3582(3) 0.066(2) Uani 1 1 d . . .
H47A H 0.1296 0.5635 1.3732 0.099 Uiso 1 1 calc R . .
H47B H 0.1127 0.6571 1.3243 0.099 Uiso 1 1 calc R . .
H47C H 0.1466 0.6556 1.3838 0.099 Uiso 1 1 calc R . .
C48 C 0.6497(4) 0.4306(3) 1.12881(18) 0.0342(11) Uani 1 1 d . A .
C49 C 0.6932(5) 0.3449(4) 1.0974(2) 0.0487(14) Uani 1 1 d . . .
C50 C 0.7771(8) 0.3549(8) 1.0636(4) 0.067(3) Uiso 0.655(12) 1 d P A 1
H50A H 0.8367 0.3418 1.0872 0.100 Uiso 0.655(12) 1 calc PR A 1
H50B H 0.7496 0.4236 1.0408 0.100 Uiso 0.655(12) 1 calc PR A 1
H50C H 0.7993 0.3058 1.0410 0.100 Uiso 0.655(12) 1 calc PR A 1
C51 C 0.6004(8) 0.3667(7) 1.0543(3) 0.053(3) Uiso 0.655(12) 1 d P A 1
H51A H 0.5347 0.3869 1.0715 0.080 Uiso 0.655(12) 1 calc PR A 1
H51B H 0.6164 0.3052 1.0419 0.080 Uiso 0.655(12) 1 calc PR A 1
H51C H 0.5938 0.4213 1.0236 0.080 Uiso 0.655(12) 1 calc PR A 1
C52 C 0.7271(10) 0.2436(9) 1.1327(4) 0.070(3) Uiso 0.655(12) 1 d P A 1
H52A H 0.7819 0.2306 1.1596 0.105 Uiso 0.655(12) 1 calc PR A 1
H52B H 0.7542 0.1927 1.1112 0.105 Uiso 0.655(12) 1 calc PR A 1
H52C H 0.6678 0.2400 1.1510 0.105 Uiso 0.655(12) 1 calc PR A 1
C50' C 0.8231(15) 0.3028(16) 1.1067(8) 0.071(6) Uiso 0.345(12) 1 d P A 2
H50D H 0.8417 0.2997 1.1440 0.106 Uiso 0.345(12) 1 calc PR A 2
H50E H 0.8435 0.3492 1.0820 0.106 Uiso 0.345(12) 1 calc PR A 2
H50F H 0.8594 0.2351 1.0996 0.106 Uiso 0.345(12) 1 calc PR A 2
C51' C 0.6611(16) 0.3700(14) 1.0465(7) 0.058(5) Uiso 0.345(12) 1 d P A 2
H51D H 0.7159 0.3752 1.0245 0.087 Uiso 0.345(12) 1 calc PR A 2
H51E H 0.5985 0.4353 1.0387 0.087 Uiso 0.345(12) 1 calc PR A 2
H51F H 0.6447 0.3181 1.0382 0.087 Uiso 0.345(12) 1 calc PR A 2
C52' C 0.6845(11) 0.2471(9) 1.1330(5) 0.022(3) Uiso 0.345(12) 1 d P A 2
H52D H 0.7349 0.2170 1.1647 0.033 Uiso 0.345(12) 1 calc PR A 2
H52E H 0.6994 0.1973 1.1113 0.033 Uiso 0.345(12) 1 calc PR A 2
H52F H 0.6140 0.2678 1.1446 0.033 Uiso 0.345(12) 1 calc PR A 2
C53 C 0.4647(3) 1.0715(3) 1.28786(17) 0.0244(8) Uani 1 1 d . . .
C54 C 0.5149(3) 1.1379(3) 1.29651(19) 0.0317(10) Uani 1 1 d . . .
C55 C 0.6218(4) 1.0752(4) 1.3282(3) 0.0598(17) Uani 1 1 d . . .
H55A H 0.6693 1.0287 1.3075 0.090 Uiso 1 1 calc R . .
H55B H 0.6147 1.0362 1.3628 0.090 Uiso 1 1 calc R . .
H55C H 0.6498 1.1205 1.3346 0.090 Uiso 1 1 calc R . .
C56 C 0.4425(5) 1.2097(5) 1.3299(3) 0.070(2) Uani 1 1 d . . .
H56A H 0.3738 1.2511 1.3101 0.105 Uiso 1 1 calc R . .
H56B H 0.4717 1.2539 1.3366 0.105 Uiso 1 1 calc R . .
H56C H 0.4358 1.1700 1.3643 0.105 Uiso 1 1 calc R . .
C57 C 0.5243(6) 1.1976(6) 1.2425(3) 0.082(2) Uani 1 1 d . . .
H57A H 0.4553 1.2378 1.2228 0.124 Uiso 1 1 calc R . .
H57B H 0.5705 1.1508 1.2216 0.124 Uiso 1 1 calc R . .
H57C H 0.5530 1.2428 1.2480 0.124 Uiso 1 1 calc R . .
C58 C 0.0823(3) 0.9989(3) 1.29776(17) 0.0242(8) Uani 1 1 d . . .
C59 C -0.0317(3) 1.0306(3) 1.3116(2) 0.0355(11) Uani 1 1 d . . .
C60 C -0.0530(4) 0.9398(4) 1.3257(4) 0.084(3) Uani 1 1 d . . .
H60A H -0.1254 0.9613 1.3344 0.126 Uiso 1 1 calc R . .
H60B H -0.0062 0.8908 1.3568 0.126 Uiso 1 1 calc R . .
H60C H -0.0411 0.9082 1.2949 0.126 Uiso 1 1 calc R . .
C61 C -0.1077(4) 1.1127(4) 1.2672(3) 0.0594(17) Uani 1 1 d . . .
H61A H -0.1789 1.1309 1.2774 0.089 Uiso 1 1 calc R . .
H61B H -0.0988 1.0885 1.2340 0.089 Uiso 1 1 calc R . .
H61C H -0.0951 1.1724 1.2613 0.089 Uiso 1 1 calc R . .
C62 C -0.0428(5) 1.0727(6) 1.3614(3) 0.082(2) Uani 1 1 d . . .
H62A H -0.1140 1.0940 1.3720 0.123 Uiso 1 1 calc R . .
H62B H -0.0276 1.1309 1.3534 0.123 Uiso 1 1 calc R . .
H62C H 0.0062 1.0202 1.3908 0.123 Uiso 1 1 calc R . .
C63 C 0.3654(3) 0.8802(3) 1.09673(15) 0.0237(8) Uani 1 1 d . B .
C64 C 0.3267(3) 0.9407(3) 1.03871(17) 0.0324(10) Uani 1 1 d . . .
C65 C 0.2114(7) 1.0144(8) 1.0366(4) 0.047(3) Uiso 0.57(1) 1 d P B 1
H65A H 0.1717 0.9762 1.0480 0.071 Uiso 0.57(1) 1 calc PR B 1
H65B H 0.1866 1.0548 0.9997 0.071 Uiso 0.57(1) 1 calc PR B 1
H65C H 0.2020 1.0593 1.0606 0.071 Uiso 0.57(1) 1 calc PR B 1
C66 C 0.3486(8) 0.8690(7) 1.0047(4) 0.045(2) Uiso 0.57(1) 1 d P B 1
H66A H 0.3133 0.8269 1.0171 0.068 Uiso 0.57(1) 1 calc PR B 1
H66B H 0.4239 0.8258 1.0070 0.068 Uiso 0.57(1) 1 calc PR B 1
H66C H 0.3234 0.9062 0.9674 0.068 Uiso 0.57(1) 1 calc PR B 1
C67 C 0.3853(8) 1.0065(7) 1.0195(4) 0.043(2) Uiso 0.57(1) 1 d P B 1
H67A H 0.4558 0.9716 1.0375 0.065 Uiso 0.57(1) 1 calc PR B 1
H67B H 0.3475 1.0724 1.0286 0.065 Uiso 0.57(1) 1 calc PR B 1
H67C H 0.3891 1.0164 0.9804 0.065 Uiso 0.57(1) 1 calc PR B 1
C65' C 0.2166(10) 0.9524(11) 1.0234(5) 0.054(4) Uiso 0.43(1) 1 d P B 2
H65D H 0.2095 0.8929 1.0433 0.081 Uiso 0.43(1) 1 calc PR B 2
H65E H 0.2085 0.9581 0.9846 0.081 Uiso 0.43(1) 1 calc PR B 2
H65F H 0.1628 1.0134 1.0326 0.081 Uiso 0.43(1) 1 calc PR B 2
C66' C 0.4008(12) 0.8771(10) 1.0004(5) 0.050(4) Uiso 0.43(1) 1 d P B 2
H66D H 0.3890 0.8182 1.0008 0.075 Uiso 0.43(1) 1 calc PR B 2
H66E H 0.4735 0.8543 1.0128 0.075 Uiso 0.43(1) 1 calc PR B 2
H66F H 0.3861 0.9193 0.9636 0.075 Uiso 0.43(1) 1 calc PR B 2
C67' C 0.3244(12) 1.0405(10) 1.0290(5) 0.050(4) Uiso 0.43(1) 1 d P B 2
H67D H 0.2588 1.0886 1.0397 0.075 Uiso 0.43(1) 1 calc PR B 2
H67E H 0.3298 1.0638 0.9906 0.075 Uiso 0.43(1) 1 calc PR B 2
H67F H 0.3830 1.0359 1.0501 0.075 Uiso 0.43(1) 1 calc PR B 2

loop_
_atom_site_aniso_label
_atom_site_aniso_U_11
_atom_site_aniso_U_22
_atom_site_aniso_U_33
_atom_site_aniso_U_23
_atom_site_aniso_U_13
_atom_site_aniso_U_12
Mn1 0.0165(3) 0.0106(2) 0.0208(3) -0.0045(2) -0.0007(2) -0.0061(2)
Mn2 0.0154(3) 0.0135(3) 0.0231(3) -0.0059(2) 0.0004(2) -0.0076(2)
Mn3 0.0166(3) 0.0113(3) 0.0265(3) -0.0063(2) 0.0024(2) -0.0065(2)
Mn4 0.0163(3) 0.0121(3) 0.0312(3) -0.0073(2) -0.0022(2) -0.0067(2)
Mn5 0.0152(3) 0.0153(3) 0.0268(3) -0.0039(2) 0.0022(2) -0.0079(2)
Mn6 0.0165(3) 0.0113(3) 0.0329(3) -0.0059(2) 0.0007(2) -0.0057(2)
Mn7 0.0212(3) 0.0170(3) 0.0247(3) -0.0082(2) 0.0036(2) -0.0068(2)
N1 0.0280(18) 0.0196(16) 0.0234(17) -0.0061(13) -0.0008(14) -0.0116(14)
N2 0.0202(16) 0.0149(15) 0.0281(17) -0.0036(13) -0.0058(13) -0.0097(13)
N3 0.0154(16) 0.0234(17) 0.0290(18) 0.0025(14) -0.0029(13) -0.0069(13)
N4 0.035(2) 0.0139(16) 0.039(2) -0.0073(15) 0.0027(16) -0.0035(15)
O1 0.0102(12) 0.0139(12) 0.0261(13) -0.0056(10) -0.0009(10) -0.0065(10)
O2 0.0129(12) 0.0131(12) 0.0236(13) -0.0048(10) -0.0011(10) -0.0068(10)
O3 0.0188(13) 0.0135(12) 0.0290(14) -0.007(1) 0.0008(11) -0.0101(10)
O4 0.0160(13) 0.0151(12) 0.0321(15) -0.0042(11) 0.0003(11) -0.0084(10)
O5 0.0169(13) 0.0141(12) 0.0245(13) -0.0045(10) 0.0008(10) -0.0083(10)
O6 0.0252(15) 0.0179(13) 0.0354(16) -0.0102(12) 0.0033(12) -0.0113(12)
O7 0.0223(14) 0.0141(12) 0.0229(13) -0.0054(10) 0.0027(11) -0.0069(11)
O8 0.0243(14) 0.0176(13) 0.0259(14) -0.0109(11) 0.0014(11) -0.0094(11)
O9 0.0219(14) 0.0205(13) 0.0275(14) -0.0041(11) 0.0070(11) -0.0112(11)
O10 0.0218(14) 0.0130(13) 0.0390(16) -0.0038(11) 0.0006(12) -0.0054(11)
O11 0.0311(16) 0.0235(15) 0.0279(15) -0.0095(12) 0.0042(12) -0.0100(12)
O12 0.0320(17) 0.0250(15) 0.0323(16) -0.0097(12) -0.0049(13) -0.0112(13)
O13 0.0183(13) 0.0141(12) 0.0335(15) -0.0068(11) -0.0005(11) -0.0089(11)
O14 0.0166(13) 0.0195(14) 0.0349(16) -0.0083(12) -0.0059(11) -0.0047(11)
O15 0.0207(14) 0.0170(13) 0.0286(14) -0.0083(11) 0.0044(11) -0.0113(11)
O16 0.0223(14) 0.0167(13) 0.0318(15) -0.0084(11) 0.0059(11) -0.0113(11)
O17 0.048(2) 0.0266(16) 0.0376(19) -0.0180(14) 0.0015(15) -0.0022(15)
O18 0.049(2) 0.0269(16) 0.0334(17) -0.0123(13) 0.0075(14) -0.0110(15)
O19 0.0259(15) 0.0209(14) 0.0393(17) -0.0081(12) -0.0070(12) -0.0119(12)
O20 0.0282(16) 0.0205(14) 0.0494(19) -0.0025(13) -0.0050(14) -0.0154(13)
O21 0.0179(14) 0.0175(13) 0.0341(15) -0.0060(11) 0.0042(11) -0.0075(11)
O22 0.0172(14) 0.0241(15) 0.0513(19) 0.0048(14) 0.0010(13) -0.0087(12)
O23 0.0217(15) 0.0268(15) 0.0287(15) 0.0011(12) -0.0021(12) -0.0113(12)
O24 0.0261(15) 0.0263(15) 0.0258(14) -0.0003(12) -0.0031(11) -0.0142(12)
C1 0.052(3) 0.021(2) 0.026(2) -0.0056(17) -0.001(2) -0.008(2)
C2 0.104(5) 0.033(3) 0.023(2) -0.008(2) -0.014(3) -0.004(3)
C3 0.086(4) 0.029(3) 0.028(3) 0.000(2) -0.012(3) 0.002(3)
C4 0.050(3) 0.022(2) 0.034(3) -0.0053(19) -0.004(2) -0.001(2)
C5 0.029(2) 0.0146(18) 0.028(2) -0.0043(15) 0.0000(17) -0.0069(16)
C6 0.023(2) 0.0119(17) 0.027(2) -0.0022(14) -0.0008(15) -0.0095(15)
C7 0.019(2) 0.0182(19) 0.045(3) -0.0057(18) -0.0003(17) -0.0055(16)
C8 0.038(3) 0.020(2) 0.042(3) -0.0095(18) 0.007(2) -0.0181(19)
C9 0.021(2) 0.0198(19) 0.028(2) -0.0026(16) -0.0020(15) -0.0103(16)
C10 0.019(2) 0.031(2) 0.044(3) -0.0070(19) 0.0007(18) -0.0139(18)
C11 0.028(2) 0.034(2) 0.047(3) -0.003(2) -0.008(2) -0.019(2)
C12 0.037(3) 0.026(2) 0.040(2) -0.0052(18) -0.0067(19) -0.0226(19)
C13 0.028(2) 0.0175(18) 0.026(2) -0.0044(15) -0.0046(16) -0.0115(16)
C14 0.032(2) 0.022(2) 0.035(2) -0.0143(17) 0.0042(18) -0.0178(18)
C15 0.044(3) 0.049(3) 0.032(2) -0.019(2) 0.002(2) -0.026(2)
C16 0.036(3) 0.018(2) 0.052(3) -0.0169(19) 0.009(2) -0.0121(18)
C17 0.029(2) 0.024(2) 0.036(2) 0.0057(18) -0.0003(18) -0.0165(18)
C18 0.027(2) 0.032(2) 0.044(3) 0.005(2) -0.0031(19) -0.0178(19)
C19 0.028(2) 0.048(3) 0.034(2) 0.007(2) 0.0002(19) -0.021(2)
C20 0.028(2) 0.043(3) 0.032(2) 0.005(2) 0.0013(19) -0.015(2)
C21 0.0149(19) 0.029(2) 0.023(2) 0.0029(16) 0.0011(15) -0.0058(16)
C22 0.021(2) 0.027(2) 0.030(2) -0.0049(17) 0.0054(16) -0.0082(17)
C23 0.019(2) 0.032(2) 0.054(3) -0.015(2) 0.0086(19) -0.0007(18)
C24 0.043(3) 0.051(3) 0.025(2) -0.007(2) 0.006(2) -0.023(2)
C25 0.068(4) 0.023(2) 0.044(3) -0.012(2) 0.005(3) 0.000(2)
C26 0.121(6) 0.044(3) 0.042(3) -0.013(3) 0.008(4) 0.009(4)
C27 0.140(7) 0.038(3) 0.056(4) -0.026(3) 0.011(4) 0.013(4)
C28 0.094(5) 0.024(3) 0.059(4) -0.015(3) 0.003(3) 0.000(3)
C29 0.041(3) 0.014(2) 0.053(3) -0.0099(19) 0.003(2) -0.0021(19)
C30 0.027(2) 0.0104(18) 0.061(3) -0.0097(19) 0.009(2) -0.0041(16)
C31 0.058(3) 0.025(2) 0.074(4) -0.016(2) 0.011(3) -0.024(2)
C32 0.032(3) 0.033(3) 0.069(4) -0.014(3) -0.003(2) 0.002(2)
C33 0.038(3) 0.0192(19) 0.022(2) -0.0049(16) -0.0019(18) -0.0090(18)
C34 0.049(3) 0.034(2) 0.031(2) -0.017(2) -0.002(2) -0.012(2)
C35 0.059(4) 0.073(4) 0.040(3) -0.029(3) 0.012(3) -0.011(3)
C36 0.086(5) 0.047(3) 0.030(3) -0.004(2) -0.008(3) -0.005(3)
C37 0.088(5) 0.054(4) 0.049(3) -0.033(3) -0.008(3) -0.025(3)
C38 0.0124(17) 0.0149(17) 0.029(2) -0.0016(15) -0.0047(15) -0.0055(14)
C39 0.0137(18) 0.0162(18) 0.041(2) -0.0068(16) -0.0031(16) -0.0068(15)
C40 0.0118(19) 0.022(2) 0.051(3) -0.0114(19) 0.0021(17) -0.0055(16)
C41 0.036(3) 0.032(2) 0.043(3) -0.002(2) -0.009(2) -0.012(2)
C42 0.028(2) 0.031(2) 0.068(3) -0.019(2) 0.000(2) -0.019(2)
C43 0.0186(19) 0.0164(18) 0.0229(19) -0.0036(15) -0.0016(15) -0.0074(15)
C44 0.028(2) 0.0193(19) 0.032(2) -0.0081(16) 0.0059(17) -0.0174(17)
C45 0.059(3) 0.035(3) 0.044(3) -0.010(2) 0.005(2) -0.038(2)
C46 0.122(6) 0.064(4) 0.038(3) 0.019(3) -0.024(3) -0.075(4)
C47 0.053(4) 0.039(3) 0.122(5) -0.030(3) 0.057(4) -0.032(3)
C48 0.039(3) 0.025(2) 0.033(3) -0.0157(19) 0.0086(19) -0.0061(19)
C49 0.068(4) 0.030(3) 0.044(3) -0.022(2) 0.017(3) -0.013(2)
C53 0.022(2) 0.0176(19) 0.036(2) -0.0112(17) 0.0039(17) -0.0096(16)
C54 0.025(2) 0.019(2) 0.054(3) -0.0109(19) -0.0039(19) -0.0108(17)
C55 0.034(3) 0.035(3) 0.113(5) -0.017(3) -0.019(3) -0.016(2)
C56 0.050(4) 0.052(4) 0.127(6) -0.061(4) 0.003(4) -0.021(3)
C57 0.122(7) 0.096(5) 0.076(4) 0.000(4) -0.015(4) -0.098(5)
C58 0.0164(19) 0.0195(19) 0.039(2) -0.0078(17) 0.0018(16) -0.0097(16)
C59 0.018(2) 0.026(2) 0.055(3) -0.005(2) 0.0077(19) -0.0073(18)
C60 0.028(3) 0.037(3) 0.181(8) 0.001(4) 0.021(4) -0.021(3)
C61 0.025(3) 0.052(3) 0.085(4) 0.006(3) 0.000(3) -0.013(2)
C62 0.040(3) 0.114(6) 0.076(4) -0.046(4) 0.022(3) -0.010(4)
C63 0.025(2) 0.0193(19) 0.0216(19) -0.0022(15) 0.0004(16) -0.0070(16)
C64 0.027(2) 0.038(2) 0.027(2) 0.0032(18) -0.0026(17) -0.0151(19)

loop_
_atom_type_symbol
_atom_type_description
_atom_type_scat_dispersion_real
_atom_type_scat_dispersion_imag
_atom_type_scat_source
C C 0.0033 0.0016 'International Tables Vol C Tables 4.2.6.8 and 6.1.1.4'
H H 0.0000 0.0000 'International Tables Vol C Tables 4.2.6.8 and 6.1.1.4'
N N 0.0061 0.0033 'International Tables Vol C Tables 4.2.6.8 and 6.1.1.4'
O O 0.0106 0.0060 'International Tables Vol C Tables 4.2.6.8 and 6.1.1.4'
Mn Mn 0.3368 0.7283 'International Tables Vol C Tables 4.2.6.8 and 6.1.1.4'

loop_
_geom_angle_atom_site_label_1
_geom_angle_atom_site_label_2
_geom_angle_atom_site_label_3
_geom_angle
_geom_angle_site_symmetry_1
_geom_angle_site_symmetry_3
_geom_angle_publ_flag
O1 Mn1 O7 175.10(11) . . ?
O1 Mn1 O2 97.83(11) . . ?
O7 Mn1 O2 87.07(11) . . ?
O1 Mn1 N1 93.00(12) . . ?
O7 Mn1 N1 82.10(12) . . ?
O2 Mn1 N1 168.36(12) . . ?
O1 Mn1 O15 90.57(10) . . ?
O7 Mn1 O15 89.86(11) . . ?
O2 Mn1 O15 86.91(10) . . ?
N1 Mn1 O15 97.29(12) . . ?
O1 Mn1 O13 93.29(10) . . ?
O7 Mn1 O13 87.06(11) . . ?
O2 Mn1 O13 83.63(10) . . ?
N1 Mn1 O13 91.52(12) . . ?
O15 Mn1 O13 170.19(10) . . ?
O1 Mn1 Mn2 89.05(8) . . ?
O7 Mn1 Mn2 95.15(8) . . ?
O2 Mn1 Mn2 34.01(7) . . ?
N1 Mn1 Mn2 151.27(10) . . ?
O15 Mn1 Mn2 54.02(7) . . ?
O13 Mn1 Mn2 116.98(7) . . ?
O1 Mn1 Mn5 89.64(8) . . ?
O7 Mn1 Mn5 94.41(8) . . ?
O2 Mn1 Mn5 33.15(8) . . ?
N1 Mn1 Mn5 143.41(10) . . ?
O15 Mn1 Mn5 119.18(7) . . ?
O13 Mn1 Mn5 51.89(7) . . ?
Mn2 Mn1 Mn5 65.18(2) . . ?
O1 Mn1 Mn7 144.04(8) . . ?
O7 Mn1 Mn7 40.86(8) . . ?
O2 Mn1 Mn7 46.22(7) . . ?
N1 Mn1 Mn7 122.88(9) . . ?
O15 Mn1 Mn7 87.33(7) . . ?
O13 Mn1 Mn7 84.25(7) . . ?
Mn2 Mn1 Mn7 61.10(2) . . ?
Mn5 Mn1 Mn7 60.81(2) . . ?
O5 Mn2 O8 170.22(11) . . ?
O5 Mn2 O2 97.94(11) . . ?
O8 Mn2 O2 84.80(11) . . ?
O5 Mn2 N2 93.34(12) . . ?
O8 Mn2 N2 81.42(12) . . ?
O2 Mn2 N2 159.58(11) . . ?
O5 Mn2 O24 93.94(11) . . ?
O8 Mn2 O24 94.83(11) . . ?
O2 Mn2 O24 100.05(11) . . ?
N2 Mn2 O24 96.08(12) . . ?
O5 Mn2 Mn1 86.32(8) . . ?
O8 Mn2 Mn1 90.95(8) . . ?
O2 Mn2 Mn1 33.71(7) . . ?
N2 Mn2 Mn1 131.31(9) . . ?
O24 Mn2 Mn1 132.56(8) . . ?
O3 Mn3 O1 83.73(11) . . ?
O3 Mn3 O21 97.13(11) . . ?
O1 Mn3 O21 174.03(11) . . ?
O3 Mn3 O16 176.23(12) . . ?
O1 Mn3 O16 95.01(11) . . ?
O21 Mn3 O16 83.76(11) . . ?
O3 Mn3 O5 94.12(10) . . ?
O1 Mn3 O5 93.66(10) . . ?
O21 Mn3 O5 92.17(11) . . ?
O16 Mn3 O5 89.5(1) . . ?
O3 Mn3 O11 89.29(11) . . ?
O1 Mn3 O11 88.52(11) . . ?
O21 Mn3 O11 85.59(11) . . ?
O16 Mn3 O11 87.13(11) . . ?
O5 Mn3 O11 176.13(11) . . ?
O3 Mn3 Mn4 42.26(8) . . ?
O1 Mn3 Mn4 42.15(7) . . ?
O21 Mn3 Mn4 137.48(8) . . ?
O16 Mn3 Mn4 135.86(8) . . ?
O5 Mn3 Mn4 101.17(7) . . ?
O11 Mn3 Mn4 82.58(8) . . ?
O1 Mn4 O3 84.08(11) . . ?
O1 Mn4 O19 174.59(12) . . ?
O3 Mn4 O19 96.74(11) . . ?
O1 Mn4 O14 94.66(11) . . ?
O3 Mn4 O14 177.46(12) . . ?
O19 Mn4 O14 84.31(12) . . ?
O1 Mn4 O4 93.16(10) . . ?
O3 Mn4 O4 92.02(10) . . ?
O19 Mn4 O4 92.16(11) . . ?
O14 Mn4 O4 90.26(11) . . ?
O1 Mn4 O12 88.35(11) . . ?
O3 Mn4 O12 90.22(11) . . ?
O19 Mn4 O12 86.30(12) . . ?
O14 Mn4 O12 87.54(11) . . ?
O4 Mn4 O12 177.42(11) . . ?
O1 Mn4 Mn3 42.78(7) . . ?
O3 Mn4 Mn3 41.99(8) . . ?
O19 Mn4 Mn3 136.95(9) . . ?
O14 Mn4 Mn3 136.39(9) . . ?
O4 Mn4 Mn3 99.46(7) . . ?
O12 Mn4 Mn3 83.06(8) . . ?
O4 Mn5 O2 98.10(11) . . ?
O4 Mn5 O9 168.97(12) . . ?
O2 Mn5 O9 85.46(11) . . ?
O4 Mn5 N3 93.88(13) . . ?
O2 Mn5 N3 162.51(12) . . ?
O9 Mn5 N3 80.52(13) . . ?
O4 Mn5 O23 96.20(11) . . ?
O2 Mn5 O23 98.27(11) . . ?
O9 Mn5 O23 93.60(12) . . ?
N3 Mn5 O23 93.02(12) . . ?
O4 Mn5 O13 82.88(10) . . ?
O2 Mn5 O13 77.75(10) . . ?
O9 Mn5 O13 87.72(10) . . ?
N3 Mn5 O13 91.22(11) . . ?
O23 Mn5 O13 175.71(10) . . ?
O4 Mn5 Mn1 84.49(8) . . ?
O2 Mn5 Mn1 33.11(7) . . ?
O9 Mn5 Mn1 93.13(8) . . ?
N3 Mn5 Mn1 137.09(9) . . ?
O23 Mn5 Mn1 129.84(8) . . ?
O13 Mn5 Mn1 45.94(6) . . ?
O10 Mn6 O6 92.47(12) . . ?
O10 Mn6 O3 175.47(12) . . ?
O6 Mn6 O3 91.97(11) . . ?
O10 Mn6 N4 81.65(13) . . ?
O6 Mn6 N4 174.06(13) . . ?
O3 Mn6 N4 93.92(12) . . ?
O10 Mn6 O20 89.49(12) . . ?
O6 Mn6 O20 95.41(12) . . ?
O3 Mn6 O20 89.20(11) . . ?
N4 Mn6 O20 85.45(14) . . ?
O10 Mn6 O22 89.94(11) . . ?
O6 Mn6 O22 96.52(12) . . ?
O3 Mn6 O22 90.45(11) . . ?
N4 Mn6 O22 82.68(14) . . ?
O20 Mn6 O22 168.08(12) . . ?
O8 Mn7 O9 118.74(10) . . ?
O8 Mn7 O7 101.77(10) . . ?
O9 Mn7 O7 104.22(10) . . ?
O8 Mn7 O17 114.74(12) . . ?
O9 Mn7 O17 120.04(12) . . ?
O7 Mn7 O17 89.18(11) . . ?
O8 Mn7 O18 92.93(11) . . ?
O9 Mn7 O18 93.21(11) . . ?
O7 Mn7 O18 147.74(10) . . ?
O17 Mn7 O18 58.56(11) . . ?
O8 Mn7 O2 69.36(9) . . ?
O9 Mn7 O2 69.60(9) . . ?
O7 Mn7 O2 69.68(9) . . ?
O17 Mn7 O2 158.73(10) . . ?
O18 Mn7 O2 142.55(10) . . ?
O8 Mn7 C48 104.85(13) . . ?
O9 Mn7 C48 109.59(13) . . ?
O7 Mn7 C48 118.16(12) . . ?
O17 Mn7 C48 29.00(13) . . ?
O18 Mn7 C48 29.59(12) . . ?
O2 Mn7 C48 171.59(12) . . ?
O8 Mn7 Mn1 84.72(7) . . ?
O9 Mn7 Mn1 87.03(7) . . ?
O7 Mn7 Mn1 34.30(6) . . ?
O17 Mn7 Mn1 123.42(9) . . ?
O18 Mn7 Mn1 177.44(9) . . ?
O2 Mn7 Mn1 35.38(6) . . ?
C48 Mn7 Mn1 152.31(10) . . ?
C1 N1 C5 120.2(3) . . ?
C1 N1 Mn1 125.8(3) . . ?
C5 N1 Mn1 113.9(3) . . ?
C9 N2 C13 119.8(3) . . ?
C9 N2 Mn2 126.2(3) . . ?
C13 N2 Mn2 113.9(3) . . ?
C21 N3 C17 120.5(4) . . ?
C21 N3 Mn5 114.6(3) . . ?
C17 N3 Mn5 124.9(3) . . ?
C25 N4 C29 119.6(4) . . ?
C25 N4 Mn6 127.2(3) . . ?
C29 N4 Mn6 113.2(3) . . ?
Mn1 O1 Mn4 126.46(13) . . ?
Mn1 O1 Mn3 128.58(13) . . ?
Mn4 O1 Mn3 95.06(11) . . ?
Mn1 O2 Mn5 113.73(13) . . ?
Mn1 O2 Mn2 112.28(12) . . ?
Mn5 O2 Mn2 127.35(13) . . ?
Mn1 O2 Mn7 98.4(1) . . ?
Mn5 O2 Mn7 98.7(1) . . ?
Mn2 O2 Mn7 98.59(10) . . ?
Mn3 O3 Mn4 95.75(11) . . ?
Mn3 O3 Mn6 127.16(14) . . ?
Mn4 O3 Mn6 127.99(14) . . ?
Mn5 O4 Mn4 129.35(13) . . ?
Mn2 O5 Mn3 127.47(12) . . ?
C6 O7 Mn1 119.6(2) . . ?
C6 O7 Mn7 135.4(2) . . ?
Mn1 O7 Mn7 104.84(11) . . ?
C14 O8 Mn2 119.2(2) . . ?
C14 O8 Mn7 133.7(2) . . ?
Mn2 O8 Mn7 107.07(12) . . ?
C22 O9 Mn5 119.1(2) . . ?
C22 O9 Mn7 134.6(2) . . ?
Mn5 O9 Mn7 106.24(12) . . ?
C30 O10 Mn6 120.0(3) . . ?
C33 O11 Mn3 123.9(3) . . ?
C33 O12 Mn4 124.3(3) . . ?
C38 O13 Mn1 122.0(2) . . ?
C38 O13 Mn5 122.0(2) . . ?
Mn1 O13 Mn5 82.16(8) . . ?
C38 O14 Mn4 126.7(2) . . ?
C43 O15 Mn1 126.1(2) . . ?
C43 O16 Mn3 127.4(2) . . ?
C48 O17 Mn7 91.0(3) . . ?
C48 O18 Mn7 88.0(2) . . ?
C53 O19 Mn4 129.1(3) . . ?
C53 O20 Mn6 131.2(3) . . ?
C58 O21 Mn3 130.0(3) . . ?
C58 O22 Mn6 130.5(3) . . ?
C63 O23 Mn5 134.6(3) . . ?
C63 O24 Mn2 132.4(3) . . ?
N1 C1 C2 121.7(4) . . ?
C3 C2 C1 118.5(5) . . ?
C4 C3 C2 120.2(4) . . ?
C3 C4 C5 119.1(4) . . ?
N1 C5 C4 120.3(4) . . ?
N1 C5 C6 116.1(3) . . ?
C4 C5 C6 123.6(4) . . ?
O7 C6 C5 108.3(3) . . ?
O7 C6 C8 108.5(3) . . ?
C5 C6 C8 110.4(3) . . ?
O7 C6 C7 108.4(3) . . ?
C5 C6 C7 110.2(3) . . ?
C8 C6 C7 111.0(3) . . ?
N2 C9 C10 122.3(4) . . ?
C9 C10 C11 118.2(4) . . ?
C12 C11 C10 120.1(4) . . ?
C11 C12 C13 120.1(4) . . ?
N2 C13 C12 119.6(4) . . ?
N2 C13 C14 115.4(3) . . ?
C12 C13 C14 125.0(4) . . ?
O8 C14 C16 108.1(3) . . ?
O8 C14 C13 108.2(3) . . ?
C16 C14 C13 110.4(3) . . ?
O8 C14 C15 109.5(3) . . ?
C16 C14 C15 111.4(4) . . ?
C13 C14 C15 109.2(4) . . ?
N3 C17 C18 121.8(4) . . ?
C17 C18 C19 118.5(5) . . ?
C20 C19 C18 119.2(4) . . ?
C19 C20 C21 120.6(5) . . ?
N3 C21 C20 119.4(4) . . ?
N3 C21 C22 115.7(3) . . ?
C20 C21 C22 124.9(4) . . ?
O9 C22 C21 108.3(3) . . ?
O9 C22 C23 107.9(3) . . ?
C21 C22 C23 110.8(4) . . ?
O9 C22 C24 110.1(3) . . ?
C21 C22 C24 108.9(4) . . ?
C23 C22 C24 110.8(4) . . ?
N4 C25 C26 122.2(5) . . ?
C25 C26 C27 119.7(6) . . ?
C28 C27 C26 118.9(5) . . ?
C27 C28 C29 119.6(5) . . ?
N4 C29 C28 120.0(5) . . ?
N4 C29 C30 115.9(4) . . ?
C28 C29 C30 124.1(4) . . ?
O10 C30 C29 109.2(3) . . ?
O10 C30 C31 108.3(4) . . ?
C29 C30 C31 110.1(4) . . ?
O10 C30 C32 108.1(4) . . ?
C29 C30 C32 110.2(4) . . ?
C31 C30 C32 110.9(4) . . ?
O12 C33 O11 125.1(4) . . ?
O12 C33 C34 117.2(4) . . ?
O11 C33 C34 117.6(4) . . ?
C36 C34 C37 110.4(5) . . ?
C36 C34 C35 109.3(5) . . ?
C37 C34 C35 109.5(5) . . ?
C36 C34 C33 107.1(4) . . ?
C37 C34 C33 109.0(4) . . ?
C35 C34 C33 111.5(4) . . ?
O14 C38 O13 124.8(3) . . ?
O14 C38 C39 116.6(3) . . ?
O13 C38 C39 118.6(3) . . ?
C42 C39 C40 109.6(4) . . ?
C42 C39 C38 110.9(3) . . ?
C40 C39 C38 111.3(3) . . ?
C42 C39 C41 110.2(4) . . ?
C40 C39 C41 108.4(3) . . ?
C38 C39 C41 106.3(3) . . ?
O15 C43 O16 125.9(4) . . ?
O15 C43 C44 119.0(3) . . ?
O16 C43 C44 115.1(3) . . ?
C47 C44 C46 111.5(5) . . ?
C47 C44 C45 108.5(4) . . ?
C46 C44 C45 110.0(4) . . ?
C47 C44 C43 110.5(3) . . ?
C46 C44 C43 105.1(3) . . ?
C45 C44 C43 111.2(3) . . ?
O17 C48 O18 122.3(4) . . ?
O17 C48 C49 120.0(4) . . ?
O18 C48 C49 117.6(4) . . ?
O17 C48 Mn7 60.0(2) . . ?
O18 C48 Mn7 62.4(2) . . ?
C49 C48 Mn7 177.0(4) . . ?
C51' C49 C52 124.8(10) . . ?
C51' C49 C50 70.7(10) . . ?
C52 C49 C50 113.3(7) . . ?
C51' C49 C48 117.0(9) . . ?
C52 C49 C48 112.7(6) . . ?
C50 C49 C48 109.3(6) . . ?
C51' C49 C52' 115.6(11) . . ?
C52 C49 C52' 21.4(6) . . ?
C50 C49 C52' 131.8(7) . . ?
C48 C49 C52' 108.4(6) . . ?
C51' C49 C51 34.2(9) . . ?
C52 C49 C51 109.0(7) . . ?
C50 C49 C51 104.9(6) . . ?
C48 C49 C51 107.2(5) . . ?
C52' C49 C51 91.4(7) . . ?
C51' C49 C50' 112.1(11) . . ?
C52 C49 C50' 77.7(9) . . ?
C50 C49 C50' 44.0(7) . . ?
C48 C49 C50' 102.3(8) . . ?
C52' C49 C50' 99.2(9) . . ?
C51 C49 C50' 143.6(8) . . ?
O20 C53 O19 125.7(4) . . ?
O20 C53 C54 118.6(4) . . ?
O19 C53 C54 115.7(4) . . ?
C57 C54 C53 109.4(4) . . ?
C57 C54 C55 110.4(5) . . ?
C53 C54 C55 111.8(4) . . ?
C57 C54 C56 110.4(5) . . ?
C53 C54 C56 106.5(4) . . ?
C55 C54 C56 108.2(5) . . ?
O22 C58 O21 125.2(4) . . ?
O22 C58 C59 119.5(3) . . ?
O21 C58 C59 115.3(3) . . ?
C61 C59 C60 112.0(5) . . ?
C61 C59 C62 108.2(5) . . ?
C60 C59 C62 108.0(5) . . ?
C61 C59 C58 111.8(4) . . ?
C60 C59 C58 110.7(4) . . ?
C62 C59 C58 106.0(4) . . ?
O24 C63 O23 124.6(4) . . ?
O24 C63 C64 117.8(4) . . ?
O23 C63 C64 117.6(4) . . ?
C66 C64 C67' 132.5(7) . . ?
C66 C64 C65 113.6(6) . . ?
C67' C64 C65 75.6(7) . . ?
C66 C64 C63 108.0(5) . . ?
C67' C64 C63 112.3(6) . . ?
C65 C64 C63 109.0(5) . . ?
C66 C64 C65' 76.5(7) . . ?
C67' C64 C65' 110.0(8) . . ?
C65 C64 C65' 39.2(6) . . ?
C63 C64 C65' 111.0(6) . . ?
C66 C64 C67 109.3(6) . . ?
C67' C64 C67 32.6(6) . . ?
C65 C64 C67 106.8(6) . . ?
C63 C64 C67 110.1(5) . . ?
C65' C64 C67 133.9(7) . . ?
C66 C64 C66' 30.9(6) . . ?
C67' C64 C66' 110.3(8) . . ?
C65 C64 C66' 136.4(7) . . ?
C63 C64 C66' 107.9(6) . . ?
C65' C64 C66' 105.0(8) . . ?
C67 C64 C66' 81.0(7) . . ?

loop_
_geom_bond_atom_site_label_1
_geom_bond_atom_site_label_2
_geom_bond_distance
_geom_bond_site_symmetry_2
_geom_bond_publ_flag
Mn1 O1 1.866(2) . ?
Mn1 O7 1.887(2) . ?
Mn1 O2 1.895(2) . ?
Mn1 N1 2.015(3) . ?
Mn1 O15 2.263(3) . ?
Mn1 O13 2.303(3) . ?
Mn1 Mn2 3.1592(10) . ?
Mn1 Mn5 3.1748(9) . ?
Mn1 Mn7 3.2368(10) . ?
Mn2 O5 1.867(2) . ?
Mn2 O8 1.899(3) . ?
Mn2 O2 1.910(3) . ?
Mn2 N2 2.031(3) . ?
Mn2 O24 2.110(3) . ?
Mn3 O3 1.889(3) . ?
Mn3 O1 1.916(2) . ?
Mn3 O21 1.946(3) . ?
Mn3 O16 1.973(3) . ?
Mn3 O5 2.206(3) . ?
Mn3 O11 2.254(3) . ?
Mn3 Mn4 2.8098(10) . ?
Mn4 O1 1.893(3) . ?
Mn4 O3 1.899(3) . ?
Mn4 O19 1.941(3) . ?
Mn4 O14 2.004(3) . ?
Mn4 O4 2.224(3) . ?
Mn4 O12 2.236(3) . ?
Mn5 O4 1.859(3) . ?
Mn5 O2 1.897(3) . ?
Mn5 O9 1.905(3) . ?
Mn5 N3 2.021(3) . ?
Mn5 O23 2.127(3) . ?
Mn5 O13 2.522(3) . ?
Mn6 O10 1.871(3) . ?
Mn6 O6 1.882(3) . ?
Mn6 O3 1.920(3) . ?
Mn6 N4 2.040(4) . ?
Mn6 O20 2.258(3) . ?
Mn6 O22 2.273(3) . ?
Mn7 O8 2.141(3) . ?
Mn7 O9 2.148(3) . ?
Mn7 O7 2.191(3) . ?
Mn7 O17 2.204(3) . ?
Mn7 O18 2.257(3) . ?
Mn7 O2 2.362(2) . ?
Mn7 C48 2.545(4) . ?
N1 C1 1.331(5) . ?
N1 C5 1.355(5) . ?
N2 C9 1.346(5) . ?
N2 C13 1.362(5) . ?
N3 C21 1.346(5) . ?
N3 C17 1.366(6) . ?
N4 C25 1.341(6) . ?
N4 C29 1.353(5) . ?
O7 C6 1.435(4) . ?
O8 C14 1.428(5) . ?
O9 C22 1.422(5) . ?
O10 C30 1.423(5) . ?
O11 C33 1.271(5) . ?
O12 C33 1.263(5) . ?
O13 C38 1.270(4) . ?
O14 C38 1.255(5) . ?
O15 C43 1.251(4) . ?
O16 C43 1.263(4) . ?
O17 C48 1.234(5) . ?
O18 C48 1.257(5) . ?
O19 C53 1.270(5) . ?
O20 C53 1.240(5) . ?
O21 C58 1.280(5) . ?
O22 C58 1.247(5) . ?
O23 C63 1.265(5) . ?
O24 C63 1.260(5) . ?
C1 C2 1.383(6) . ?
C2 C3 1.381(7) . ?
C3 C4 1.367(7) . ?
C4 C5 1.392(6) . ?
C5 C6 1.515(5) . ?
C6 C8 1.524(5) . ?
C6 C7 1.533(5) . ?
C9 C10 1.364(6) . ?
C10 C11 1.400(6) . ?
C11 C12 1.353(6) . ?
C12 C13 1.394(6) . ?
C13 C14 1.523(6) . ?
C14 C16 1.520(6) . ?
C14 C15 1.542(6) . ?
C17 C18 1.374(6) . ?
C18 C19 1.409(7) . ?
C19 C20 1.369(7) . ?
C20 C21 1.409(6) . ?
C21 C22 1.499(6) . ?
C22 C23 1.538(6) . ?
C22 C24 1.544(6) . ?
C25 C26 1.372(7) . ?
C26 C27 1.385(8) . ?
C27 C28 1.369(8) . ?
C28 C29 1.422(7) . ?
C29 C30 1.498(7) . ?
C30 C31 1.531(6) . ?
C30 C32 1.539(7) . ?
C33 C34 1.550(6) . ?
C34 C36 1.522(7) . ?
C34 C37 1.536(8) . ?
C34 C35 1.542(8) . ?
C38 C39 1.536(5) . ?
C39 C42 1.528(6) . ?
C39 C40 1.530(6) . ?
C39 C41 1.559(6) . ?
C43 C44 1.551(5) . ?
C44 C47 1.523(6) . ?
C44 C46 1.524(7) . ?
C44 C45 1.527(6) . ?
C48 C49 1.560(6) . ?
C49 C51' 1.306(17) . ?
C49 C52 1.468(12) . ?
C49 C50 1.510(11) . ?
C49 C52' 1.615(13) . ?
C49 C51 1.621(11) . ?
C49 C50' 1.69(2) . ?
C53 C54 1.530(6) . ?
C54 C57 1.515(8) . ?
C54 C55 1.532(6) . ?
C54 C56 1.534(7) . ?
C58 C59 1.547(6) . ?
C59 C61 1.503(7) . ?
C59 C60 1.508(7) . ?
C59 C62 1.520(8) . ?
C63 C64 1.529(5) . ?
C64 C66 1.46(1) . ?
C64 C67' 1.464(14) . ?
C64 C65 1.527(10) . ?
C64 C65' 1.565(14) . ?
C64 C67 1.567(10) . ?
C64 C66' 1.574(14) . ?

loop_
_geom_hbond_atom_site_label_D
_geom_hbond_atom_site_label_H
_geom_hbond_atom_site_label_A
_geom_hbond_distance_DH
_geom_hbond_distance_HA
_geom_hbond_distance_DA
_geom_hbond_angle_DHA
_geom_hbond_site_symmetry_A
O4 H4 O6 0.91 1.87 2.712(4) 153.6 .
O5 H5 O6 0.99 1.85 2.766(4) 154.2 .
O5 H5 O24 0.99 2.56 2.912(4) 100.8 .
